data_7215147
loop_
_publ_author_name
'Liu, Ting'
'Wang, Suna'
'Lu, Jing'
'Dou, Jianmin'
'Niu, Meiju'
'Li, Dacheng'
'Bai, Junfeng'

_publ_section_title
;
 Positional isomeric and substituent effect on the assemblies of a series
 of d10 coordination polymers based upon unsymmetric tricarboxylate acids
 and nitrogen-containing ligands
;
_journal_issue 27
_journal_name_full CrystEngComm
_journal_page_first 5476
_journal_paper_doi 10.1039/c3ce40583d
_journal_volume 15
_journal_year 2013
_chemical_formula_moiety '2(C15 H7 O6 Zn), C3 H7 N O, 2(C2 H8 N)'
_chemical_formula_sum 'C37 H37 N3 O13 Zn2'
_chemical_formula_weight 862.44
_chemical_name_systematic
; 
 ? 
;
_space_group_IT_number 14
_symmetry_cell_setting monoclinic
_symmetry_space_group_name_Hall '-P 2ybc'
_symmetry_space_group_name_H-M 'P 1 21/c 1'
_atom_sites_solution_hydrogens geom
_atom_sites_solution_primary direct
_atom_sites_solution_secondary difmap
_audit_creation_method SHELXL-97
_cell_angle_alpha 90.00
_cell_angle_beta 99.1590(10)
_cell_angle_gamma 90.00
_cell_formula_units_Z 2
_cell_length_a 13.6363(11)
_cell_length_b 16.8584(15)
_cell_length_c 8.2260(9)
_cell_measurement_reflns_used 1566
_cell_measurement_temperature 145(13)
_cell_measurement_theta_max 28.28
_cell_measurement_theta_min 2.73
_cell_volume 1866.9(3)
_computing_structure_refinement 'SHELXL-97 (Sheldrick, 1997)'
_computing_structure_solution 'SHELXS-97 (Sheldrick, 1990)'
_diffrn_ambient_temperature 145(13)
_diffrn_detector_area_resol_mean 16.2563
_diffrn_measured_fraction_theta_full 0.999
_diffrn_measured_fraction_theta_max 0.999
_diffrn_measurement_device_type 'Xcalibur, Eos, Gemini'
_diffrn_radiation_monochromator graphite
_diffrn_radiation_source 'Enhance (Mo) X-ray Source'
_diffrn_radiation_type 'Mo K\a'
_diffrn_radiation_wavelength 0.7107
_diffrn_reflns_av_R_equivalents 0.0422
_diffrn_reflns_av_sigmaI/netI 0.0658
_diffrn_reflns_limit_h_max 16
_diffrn_reflns_limit_h_min -16
_diffrn_reflns_limit_k_max 20
_diffrn_reflns_limit_k_min -9
_diffrn_reflns_limit_l_max 9
_diffrn_reflns_limit_l_min -9
_diffrn_reflns_number 6590
_diffrn_reflns_theta_full 25.02
_diffrn_reflns_theta_max 25.02
_diffrn_reflns_theta_min 2.78
_exptl_absorpt_coefficient_mu 1.355
_exptl_absorpt_correction_T_max 0.7028
_exptl_absorpt_correction_T_min 0.6558
_exptl_absorpt_correction_type multi-scan
_exptl_absorpt_process_details sadabs
_exptl_crystal_colour colorless
_exptl_crystal_density_diffrn 1.534
_exptl_crystal_density_method 'not measured'
_exptl_crystal_description block
_exptl_crystal_F_000 888
_exptl_crystal_size_max 0.33
_exptl_crystal_size_mid 0.31
_exptl_crystal_size_min 0.29
_refine_diff_density_max 0.352
_refine_diff_density_min -0.411
_refine_diff_density_rms 0.082
_refine_ls_extinction_method none
_refine_ls_goodness_of_fit_ref 1.067
_refine_ls_hydrogen_treatment constr
_refine_ls_matrix_type full
_refine_ls_number_parameters 313
_refine_ls_number_reflns 3293
_refine_ls_number_restraints 0
_refine_ls_restrained_S_all 1.067
_refine_ls_R_factor_all 0.0590
_refine_ls_R_factor_gt 0.0422
_refine_ls_shift/su_max 0.001
_refine_ls_shift/su_mean 0.000
_refine_ls_structure_factor_coef Fsqd
_refine_ls_weighting_details 'calc w=1/[\s^2^(Fo^2^)+(0.0351P)^2^+0.7059P] where P=(Fo^2^+2Fc^2^)/3'
_refine_ls_weighting_scheme calc
_refine_ls_wR_factor_gt 0.0922
_refine_ls_wR_factor_ref 0.1032
_reflns_number_gt 2605
_reflns_number_total 3293
_reflns_threshold_expression >2sigma(I)
_cod_data_source_file c3ce40583d.cif
_cod_data_source_block 1
_cod_original_sg_symbol_H-M 'P 21/c'
_cod_database_code 7215147

loop_
_symmetry_equiv_pos_as_xyz
'x, y, z'
'-x, y+1/2, -z+1/2'
'-x, -y, -z'
'x, -y-1/2, z-1/2'

loop_
_atom_site_label
_atom_site_type_symbol
_atom_site_fract_x
_atom_site_fract_y
_atom_site_fract_z
_atom_site_U_iso_or_equiv
_atom_site_adp_type
_atom_site_occupancy
_atom_site_symmetry_multiplicity
_atom_site_calc_flag
_atom_site_refinement_flags
_atom_site_disorder_assembly
_atom_site_disorder_group
Zn1 Zn 0.36334(3) 1.02255(2) 0.37069(5) 0.02218(15) Uani 1 1 d . . .
N1 N 0.9573(5) 1.0002(4) 0.0303(7) 0.0321(15) Uani 0.50 1 d P . .
N2 N 0.6627(5) 0.8939(4) 0.2050(8) 0.032(2) Uani 0.495(9) 1 d P A 1
H2A H 0.7140 0.9280 0.2258 0.039 Uiso 0.495(9) 1 calc PR A 1
H2B H 0.6226 0.9027 0.2801 0.039 Uiso 0.495(9) 1 calc PR A 1
N2' N 0.6448(6) 0.8728(4) 0.0638(10) 0.030(2) Uani 0.505(9) 1 d P A 2
H2'1 H 0.5805 0.8740 0.0764 0.036 Uiso 0.505(9) 1 calc PR A 2
H2'2 H 0.6473 0.8651 -0.0438 0.036 Uiso 0.505(9) 1 calc PR A 2
O1 O 0.41806(18) 0.97879(13) 0.5970(3) 0.0262(6) Uani 1 1 d . . .
O2 O 0.5435(2) 0.89583(17) 0.6773(4) 0.0528(9) Uani 1 1 d . . .
O3 O 0.4744(4) 0.6235(3) 0.8033(8) 0.035(2) Uani 0.488(8) 1 d P B 1
O3' O 0.4615(4) 0.5986(3) 0.6432(7) 0.032(2) Uani 0.512(8) 1 d P B 2
O4 O 0.32057(17) 0.57198(14) 0.7407(3) 0.0280(6) Uani 1 1 d . . .
O5 O -0.23371(19) 0.86646(18) 0.8111(4) 0.0435(8) Uani 1 1 d . . .
O6 O -0.24243(19) 0.93192(16) 0.5704(3) 0.0391(7) Uani 1 1 d . . .
O7 O 0.8434(4) 0.9649(3) 0.1894(7) 0.0429(15) Uani 0.50 1 d P . .
C1 C -0.1975(3) 0.8869(2) 0.6880(5) 0.0311(9) Uani 1 1 d . . .
C2 C 0.4510(3) 0.9115(2) 0.6408(5) 0.0319(9) Uani 1 1 d . . .
C3 C 0.3838(10) 0.6311(8) 0.7566(15) 0.027(3) Uani 0.488(8) 1 d P B 1
C3' C 0.3815(10) 0.6164(7) 0.6836(15) 0.024(3) Uani 0.512(8) 1 d P B 2
C4 C -0.0940(2) 0.8612(2) 0.6728(4) 0.0236(8) Uani 1 1 d . . .
C5 C -0.0423(3) 0.8984(2) 0.5607(5) 0.0264(8) Uani 1 1 d . . .
H5 H -0.0745 0.9351 0.4862 0.032 Uiso 1 1 calc R . .
C6 C 0.0565(3) 0.88097(19) 0.5601(4) 0.0239(8) Uani 1 1 d . . .
H6 H 0.0912 0.9079 0.4886 0.029 Uiso 1 1 calc R . .
C7 C 0.1054(2) 0.82269(19) 0.6669(4) 0.0196(7) Uani 1 1 d . . .
C8 C 0.0518(2) 0.7833(2) 0.7726(4) 0.0231(8) Uani 1 1 d . . .
H8 H 0.0819 0.7434 0.8409 0.028 Uiso 1 1 calc R . .
C9 C -0.0462(3) 0.8033(2) 0.7768(4) 0.0258(8) Uani 1 1 d . . .
H9 H -0.0806 0.7775 0.8504 0.031 Uiso 1 1 calc R . .
C10 C 0.2119(2) 0.80354(19) 0.6674(4) 0.0196(8) Uani 1 1 d . . .
C11 C 0.2795(3) 0.8630(2) 0.6486(4) 0.0237(8) Uani 1 1 d . . .
H11 H 0.2574 0.9149 0.6302 0.028 Uiso 1 1 calc R . .
C12 C 0.3798(3) 0.8459(2) 0.6569(4) 0.0253(8) Uani 1 1 d . . .
C13 C 0.4126(3) 0.7684(2) 0.6796(5) 0.0348(10) Uani 1 1 d . B .
H13 H 0.4798 0.7569 0.6853 0.042 Uiso 1 1 calc R . .
C14 C 0.3459(3) 0.7076(2) 0.6939(5) 0.0327(10) Uani 1 1 d . . .
C15 C 0.2462(2) 0.7257(2) 0.6894(4) 0.0235(8) Uani 1 1 d . B .
H15 H 0.2015 0.6852 0.7013 0.028 Uiso 1 1 calc R . .
C16 C 0.8687(6) 1.0030(5) 0.0761(10) 0.0341(19) Uani 0.50 1 d P . .
H16 H 0.8218 1.0367 0.0176 0.041 Uiso 0.50 1 calc PR . .
C17 C 1.0240(4) 0.9455(3) 0.1070(5) 0.0529(13) Uani 1 1 d . . .
H17A H 1.0817 0.9725 0.1626 0.079 Uiso 1 1 d R . .
H17B H 1.0431 0.9099 0.0264 0.079 Uiso 1 1 d R . .
H17C H 0.9937 0.9159 0.1856 0.079 Uiso 1 1 d R . .
C18 C 0.6066(10) 0.9113(10) 0.0389(14) 0.068(4) Uani 0.495(9) 1 d P A 1
H18D H 0.6463 0.8972 -0.0432 0.102 Uiso 0.495(9) 1 calc PR A 1
H18E H 0.5912 0.9668 0.0306 0.102 Uiso 0.495(9) 1 calc PR A 1
H18F H 0.5462 0.8810 0.0220 0.102 Uiso 0.495(9) 1 calc PR A 1
C19 C 0.7013(19) 0.8125(16) 0.226(2) 0.044(4) Uani 0.495(9) 1 d P A 1
H19A H 0.6516 0.7760 0.1754 0.065 Uiso 0.495(9) 1 calc PR A 1
H19B H 0.7181 0.8007 0.3410 0.065 Uiso 0.495(9) 1 calc PR A 1
H19C H 0.7595 0.8078 0.1744 0.065 Uiso 0.495(9) 1 calc PR A 1
C18' C 0.6916(7) 0.9499(5) 0.1158(11) 0.047(3) Uani 0.505(9) 1 d P A 2
H18A H 0.6891 0.9584 0.2305 0.070 Uiso 0.505(9) 1 calc PR A 2
H18B H 0.6563 0.9918 0.0523 0.070 Uiso 0.505(9) 1 calc PR A 2
H18C H 0.7595 0.9497 0.0982 0.070 Uiso 0.505(9) 1 calc PR A 2
C19' C 0.6942(17) 0.8058(15) 0.1590(19) 0.043(4) Uani 0.505(9) 1 d P A 2
H19D H 0.7601 0.7996 0.1340 0.065 Uiso 0.505(9) 1 calc PR A 2
H19E H 0.6570 0.7581 0.1306 0.065 Uiso 0.505(9) 1 calc PR A 2
H19F H 0.6976 0.8162 0.2746 0.065 Uiso 0.505(9) 1 calc PR A 2

loop_
_atom_site_aniso_label
_atom_site_aniso_U_11
_atom_site_aniso_U_22
_atom_site_aniso_U_33
_atom_site_aniso_U_23
_atom_site_aniso_U_13
_atom_site_aniso_U_12
Zn1 0.0179(2) 0.0164(2) 0.0343(3) -0.00222(18) 0.01059(18) -0.00569(18)
N1 0.039(4) 0.031(3) 0.026(4) -0.004(3) 0.003(3) 0.002(3)
N2 0.030(4) 0.041(5) 0.027(5) -0.002(3) 0.009(3) 0.016(3)
N2' 0.034(5) 0.034(4) 0.025(5) -0.003(4) 0.017(4) 0.001(4)
O1 0.0353(15) 0.0158(13) 0.0309(14) -0.0016(11) 0.0157(12) -0.0092(12)
O2 0.0213(15) 0.0380(17) 0.101(3) 0.0261(18) 0.0142(16) -0.0105(14)
O3 0.026(3) 0.025(3) 0.058(5) 0.013(3) 0.012(3) 0.005(3)
O3' 0.023(3) 0.014(3) 0.064(5) 0.008(3) 0.020(3) 0.009(2)
O4 0.0275(14) 0.0180(12) 0.0388(15) 0.0088(12) 0.0066(12) -0.0022(12)
O5 0.0231(14) 0.0601(19) 0.0513(19) -0.0174(16) 0.0180(14) -0.0034(14)
O6 0.0294(15) 0.0361(16) 0.0518(18) -0.0124(15) 0.0069(14) 0.0119(14)
O7 0.051(4) 0.048(4) 0.031(3) 0.004(3) 0.010(3) -0.009(3)
C1 0.021(2) 0.026(2) 0.045(3) -0.021(2) 0.0018(19) 0.0015(18)
C2 0.028(2) 0.026(2) 0.043(2) 0.0052(19) 0.0115(19) -0.0087(19)
C3 0.023(6) 0.024(6) 0.035(7) 0.009(6) 0.009(6) 0.003(4)
C3' 0.021(5) 0.017(5) 0.034(7) 0.009(5) 0.006(6) -0.003(4)
C4 0.0194(18) 0.0219(18) 0.030(2) -0.0105(16) 0.0046(16) -0.0015(16)
C5 0.028(2) 0.0193(18) 0.032(2) -0.0027(17) 0.0057(17) 0.0081(17)
C6 0.029(2) 0.0155(16) 0.030(2) -0.0009(16) 0.0123(16) 0.0001(16)
C7 0.0218(18) 0.0137(16) 0.0227(18) -0.0025(15) 0.0024(15) -0.0036(15)
C8 0.0202(18) 0.0237(18) 0.0243(19) 0.0062(16) 0.0002(15) -0.0025(16)
C9 0.025(2) 0.030(2) 0.024(2) -0.0028(17) 0.0082(16) -0.0084(17)
C10 0.0212(18) 0.0196(17) 0.0176(18) 0.0020(15) 0.0015(14) -0.0049(16)
C11 0.0242(19) 0.0151(17) 0.032(2) 0.0027(16) 0.0048(16) -0.0032(16)
C12 0.0220(19) 0.0204(18) 0.033(2) 0.0082(17) 0.0022(16) -0.0067(16)
C13 0.0165(19) 0.031(2) 0.055(3) 0.022(2) -0.0013(18) -0.0026(18)
C14 0.0187(19) 0.025(2) 0.052(3) 0.0215(19) -0.0015(18) -0.0029(17)
C15 0.0166(17) 0.0171(17) 0.035(2) 0.0103(16) 0.0001(15) -0.0058(16)
C16 0.035(5) 0.034(4) 0.031(4) -0.004(4) 0.001(4) 0.003(4)
C17 0.077(4) 0.048(3) 0.038(3) -0.007(2) 0.023(3) -0.009(3)
C18 0.055(8) 0.120(13) 0.034(6) 0.016(8) 0.022(6) 0.020(8)
C19 0.038(7) 0.040(6) 0.052(11) -0.008(10) 0.005(10) 0.017(5)
C18' 0.053(6) 0.040(5) 0.052(6) -0.017(5) 0.022(5) -0.009(5)
C19' 0.026(7) 0.053(10) 0.053(11) 0.018(10) 0.013(9) 0.006(6)

loop_
_atom_type_symbol
_atom_type_description
_atom_type_scat_dispersion_real
_atom_type_scat_dispersion_imag
_atom_type_scat_source
C C 0.0033 0.0016 'International Tables Vol C Tables 4.2.6.8 and 6.1.1.4'
H H 0.0000 0.0000 'International Tables Vol C Tables 4.2.6.8 and 6.1.1.4'
N N 0.0061 0.0033 'International Tables Vol C Tables 4.2.6.8 and 6.1.1.4'
O O 0.0106 0.0060 'International Tables Vol C Tables 4.2.6.8 and 6.1.1.4'
Zn Zn 0.2839 1.4301 'International Tables Vol C Tables 4.2.6.8 and 6.1.1.4'

loop_
_geom_angle_atom_site_label_1
_geom_angle_atom_site_label_2
_geom_angle_atom_site_label_3
_geom_angle
_geom_angle_site_symmetry_1
_geom_angle_site_symmetry_3
O6 Zn1 O2 112.07(12) 3_576 3_676
O6 Zn1 O4 105.45(11) 3_576 4_575
O2 Zn1 O4 127.57(12) 3_676 4_575
O6 Zn1 O1 96.73(11) 3_576 .
O2 Zn1 O1 106.55(12) 3_676 .
O4 Zn1 O1 103.86(10) 4_575 .
C16 N1 N1 174.4(9) . 3_775
C16 N1 C17 117.4(6) . .
N1 N1 C17 67.5(6) 3_775 .
C16 N1 C17 117.5(7) . 3_775
N1 N1 C17 57.5(5) 3_775 3_775
C17 N1 C17 125.0(5) . 3_775
C19 N2 C18 114.4(11) . .
C19' N2' C18' 112.3(11) . .
C2 O1 Zn1 131.0(2) . .
C2 O2 Zn1 117.1(2) . 3_676
C3' O4 C3 29.0(5) . .
C3' O4 Zn1 122.0(6) . 4_576
C3 O4 Zn1 115.5(6) . 4_576
C1 O6 Zn1 111.2(2) . 3_576
O5 C1 O6 124.4(3) . .
O5 C1 C4 119.2(4) . .
O6 C1 C4 116.3(3) . .
O1 C2 O2 123.5(3) . .
O1 C2 C12 119.2(3) . .
O2 C2 C12 117.3(3) . .
O3 C3 O4 124.1(11) . .
O3 C3 C14 118.8(11) . .
O4 C3 C14 116.6(10) . .
O3' C3' O4 128.4(11) . .
O3' C3' C14 122.3(9) . .
O4 C3' C14 108.8(8) . .
C9 C4 C5 119.1(3) . .
C9 C4 C1 120.4(3) . .
C5 C4 C1 120.4(3) . .
C6 C5 C4 120.1(3) . .
C5 C6 C7 120.7(3) . .
C8 C7 C6 118.5(3) . .
C8 C7 C10 120.4(3) . .
C6 C7 C10 121.1(3) . .
C9 C8 C7 120.4(3) . .
C8 C9 C4 121.0(3) . .
C11 C10 C15 118.6(3) . .
C11 C10 C7 120.6(3) . .
C15 C10 C7 120.8(3) . .
C10 C11 C12 120.8(3) . .
C13 C12 C11 119.8(3) . .
C13 C12 C2 120.7(3) . .
C11 C12 C2 119.5(3) . .
C12 C13 C14 120.4(3) . .
C13 C14 C15 119.3(3) . .
C13 C14 C3 118.9(6) . .
C15 C14 C3 119.8(6) . .
C13 C14 C3' 119.3(5) . .
C15 C14 C3' 120.5(5) . .
C3 C14 C3' 23.5(5) . .
C14 C15 C10 121.1(3) . .
O7 C16 N1 125.3(8) . .
N1 C17 N1 55.0(5) . 3_775

loop_
_geom_bond_atom_site_label_1
_geom_bond_atom_site_label_2
_geom_bond_distance
_geom_bond_site_symmetry_2
Zn1 O6 1.948(2) 3_576
Zn1 O2 1.955(2) 3_676
Zn1 O4 1.956(2) 4_575
Zn1 O1 2.031(3) .
N1 C16 1.322(10) .
N1 N1 1.337(13) 3_775
N1 C17 1.375(8) .
N1 C17 1.508(8) 3_775
N2 C19 1.47(3) .
N2 C18 1.484(14) .
N2' C19' 1.47(2) .
N2' C18' 1.482(12) .
O1 C2 1.252(4) .
O2 C2 1.276(5) .
O2 Zn1 1.955(2) 3_676
O3 C3 1.240(15) .
O3' C3' 1.227(13) .
O4 C3' 1.264(12) .
O4 C3 1.311(14) .
O4 Zn1 1.956(2) 4_576
O5 C1 1.244(4) .
O6 C1 1.303(5) .
O6 Zn1 1.948(2) 3_576
O7 C16 1.226(9) .
C1 C4 1.501(5) .
C2 C12 1.492(5) .
C3 C14 1.454(14) .
C3' C14 1.619(13) .
C4 C9 1.390(5) .
C4 C5 1.396(5) .
C5 C6 1.379(5) .
C6 C7 1.413(5) .
C7 C8 1.391(4) .
C7 C10 1.487(5) .
C8 C9 1.383(5) .
C10 C11 1.387(4) .
C10 C15 1.396(5) .
C11 C12 1.389(5) .
C12 C13 1.385(5) .
C13 C14 1.387(5) .
C14 C15 1.388(5) .
C17 N1 1.508(8) 3_775
